data_4067784
loop_
_publ_author_name
'Rose-Munch, Fran\,coise'
'Li, Ming'
'Rose, Eric'
'Daran, Jean Claude'
'Bossi, Alberto'
'Licandro, Emanuela'
'Mussini, Patrizia Romana'

_publ_section_title
;
 Tetrathia[7]helicene-Based Complexes of Ferrocene and
 (\h5-Cyclohexadienyl)tricarbonylmanganese: Synthesis and Electrochemical
 Studies
;
_journal_issue 1
_journal_name_full Organometallics
_journal_page_first 92
_journal_paper_doi 10.1021/om200571a
_journal_volume 31
_journal_year 2012
_chemical_compound_source 'synthesis as described'
_chemical_formula_moiety 'C46 H24 Fe2 S4'
_chemical_formula_sum 'C23 H12 Fe S2'
_chemical_formula_weight 408.30
_chemical_name_systematic
;
 ?
;
_space_group_IT_number 15
_symmetry_cell_setting monoclinic
_symmetry_Int_Tables_number 15
_symmetry_space_group_name_Hall '-I 2ya'
_symmetry_space_group_name_H-M 'I 1 2/a 1'
_atom_sites_solution_hydrogens geom
_atom_sites_solution_primary direct
_atom_sites_solution_secondary difmap
_audit_creation_method SHELXL-97
_cell_angle_alpha 90.00
_cell_angle_beta 90.286(2)
_cell_angle_gamma 90.00
_cell_formula_units_Z 8
_cell_length_a 16.8995(4)
_cell_length_b 9.7167(3)
_cell_length_c 20.6494(5)
_cell_measurement_reflns_used 3568
_cell_measurement_temperature 180(2)
_cell_measurement_theta_max 32.1
_cell_measurement_theta_min 2.6
_cell_volume 3390.74(16)
_computing_cell_refinement 'CrysAlis RED (Oxford Diffraction, 2006)'
_computing_data_collection 'CrysAlis CCD (Oxford Diffraction, 2006)'
_computing_data_reduction 'CrysAlis RED'
_computing_molecular_graphics 'Ortep-3 for Windows (Farrugia, 1997)'
_computing_publication_material 'WinGX publication routines (Farrugia, 1999)'
_computing_structure_refinement 'SHELXL-97 (Sheldrick, 1997)'
_computing_structure_solution 'SIR-97 (Altomare et al., 1997)'
_diffrn_ambient_temperature 180(2)
_diffrn_detector_area_resol_mean 8.2632
_diffrn_measured_fraction_theta_full 0.999
_diffrn_measured_fraction_theta_max 0.999
_diffrn_measurement_details
;
  1 omega  -54.00   61.00   1.0000   30.0000
omega____ theta____ kappa____ phi______ omega'___ theta'___ frames
    -       30.0000  -79.0000    0.0000    0.0000    0.0000 115

  2 omega  -54.00   61.00   1.0000   30.0000
omega____ theta____ kappa____ phi______ omega'___ theta'___ frames
    -       30.0000  -79.0000   90.0000    0.0000    0.0000 115

  3 omega  -54.00   61.00   1.0000   30.0000
omega____ theta____ kappa____ phi______ omega'___ theta'___ frames
    -       30.0000  -79.0000  180.0000    0.0000    0.0000 115

  4 omega  -54.00   61.00   1.0000   30.0000
omega____ theta____ kappa____ phi______ omega'___ theta'___ frames
    -       30.0000  -79.0000  270.0000    0.0000    0.0000 115

;
_diffrn_measurement_device_type 'Oxford-Diffraction XCALIBUR'
_diffrn_measurement_method '\w and \f'
_diffrn_orient_matrix_UB_11 -0.0137079710
_diffrn_orient_matrix_UB_12 0.0454696382
_diffrn_orient_matrix_UB_13 0.0244856025
_diffrn_orient_matrix_UB_21 0.0178068567
_diffrn_orient_matrix_UB_22 0.0560991904
_diffrn_orient_matrix_UB_23 -0.0164916963
_diffrn_orient_matrix_UB_31 -0.0354265391
_diffrn_orient_matrix_UB_32 0.0106163906
_diffrn_orient_matrix_UB_33 -0.0175917312
_diffrn_radiation_monochromator graphite
_diffrn_radiation_source 'fine-focus sealed tube'
_diffrn_radiation_type MoK\a
_diffrn_radiation_wavelength 0.71073
_diffrn_reflns_av_R_equivalents 0.0362
_diffrn_reflns_av_sigmaI/netI 0.0521
_diffrn_reflns_limit_h_max 19
_diffrn_reflns_limit_h_min -23
_diffrn_reflns_limit_k_max 13
_diffrn_reflns_limit_k_min -13
_diffrn_reflns_limit_l_max 28
_diffrn_reflns_limit_l_min -29
_diffrn_reflns_number 16757
_diffrn_reflns_theta_full 30.00
_diffrn_reflns_theta_max 30.03
_diffrn_reflns_theta_min 3.11
_exptl_absorpt_coefficient_mu 1.139
_exptl_absorpt_correction_T_max 1.00000
_exptl_absorpt_correction_T_min 0.65310
_exptl_absorpt_correction_type multi-scan
_exptl_absorpt_process_details
;
CrysAlis RED (Oxford Diffraction, 2006)
Empirical absorption correction using spherical harmonics,
 implemented in SCALE3 ABSPACK scaling algorithm.
;
_exptl_crystal_colour orange
_exptl_crystal_density_diffrn 1.600
_exptl_crystal_density_method 'not measured'
_exptl_crystal_description planar
_exptl_crystal_F_000 1664
_exptl_crystal_size_max 0.417
_exptl_crystal_size_mid 0.396
_exptl_crystal_size_min 0.044
_refine_diff_density_max 0.740
_refine_diff_density_min -0.362
_refine_diff_density_rms 0.099
_refine_ls_extinction_method none
_refine_ls_goodness_of_fit_ref 1.017
_refine_ls_hydrogen_treatment constr
_refine_ls_matrix_type full
_refine_ls_number_parameters 235
_refine_ls_number_reflns 4955
_refine_ls_number_restraints 0
_refine_ls_restrained_S_all 1.017
_refine_ls_R_factor_all 0.0703
_refine_ls_R_factor_gt 0.0367
_refine_ls_shift/su_max 0.001
_refine_ls_shift/su_mean 0.000
_refine_ls_structure_factor_coef Fsqd
_refine_ls_weighting_details 'calc w=1/[\s^2^(Fo^2^)+(0.0659P)^2^+0.0000P] where P=(Fo^2^+2Fc^2^)/3'
_refine_ls_weighting_scheme calc
_refine_ls_wR_factor_gt 0.1004
_refine_ls_wR_factor_ref 0.1177
_reflns_number_gt 3125
_reflns_number_total 4955
_reflns_threshold_expression I>2\s(I)
_cod_data_source_file om200571a_si_002.cif
_cod_data_source_block lm033
_cod_original_sg_symbol_H-M 'I 2/a'
_cod_database_code 4067784

loop_
_symmetry_equiv_pos_as_xyz
'x, y, z'
'-x+1/2, y, -z'
'x+1/2, y+1/2, z+1/2'
'-x+1, y+1/2, -z+1/2'
'-x, -y, -z'
'x-1/2, -y, z'
'-x+1/2, -y+1/2, -z+1/2'
'x, -y+1/2, z+1/2'

loop_
_atom_site_label
_atom_site_type_symbol
_atom_site_fract_x
_atom_site_fract_y
_atom_site_fract_z
_atom_site_U_iso_or_equiv
_atom_site_adp_type
_atom_site_occupancy
_atom_site_symmetry_multiplicity
_atom_site_calc_flag
_atom_site_refinement_flags
Fe1 Fe 0.622287(19) 0.01870(4) 0.260161(16) 0.02636(11) Uani 1 1 d .
S3 S 0.92176(4) 0.08386(7) 0.03964(3) 0.03107(16) Uani 1 1 d .
S6 S 0.90454(4) 0.66273(7) -0.08050(3) 0.03880(18) Uani 1 1 d .
C1 C 0.80813(13) 0.2557(2) 0.05916(10) 0.0251(5) Uani 1 1 d .
H1 H 0.7619 0.2983 0.0758 0.030 Uiso 1 1 calc R
C2 C 0.83587(13) 0.1333(2) 0.08091(11) 0.0266(5) Uani 1 1 d .
C3A C 0.92098(14) 0.2333(3) -0.00644(11) 0.0266(5) Uani 1 1 d .
C3B C 0.85497(13) 0.3150(2) 0.00866(10) 0.0245(5) Uani 1 1 d .
C4 C 0.98032(14) 0.2761(3) -0.04996(11) 0.0318(6) Uani 1 1 d .
H4 H 1.0226 0.2163 -0.0610 0.038 Uiso 1 1 calc R
C5 C 0.97575(14) 0.4047(3) -0.07578(11) 0.0348(6) Uani 1 1 d .
H5 H 1.0162 0.4372 -0.1037 0.042 Uiso 1 1 calc R
C5A C 0.91092(15) 0.4890(3) -0.06088(12) 0.0310(5) Uani 1 1 d .
C5B C 0.84712(14) 0.4449(3) -0.02267(11) 0.0265(5) Uani 1 1 d .
C6A C 0.81772(16) 0.6801(3) -0.03578(12) 0.0353(6) Uani 1 1 d .
C6B C 0.78853(14) 0.5526(3) -0.01404(11) 0.0289(5) Uani 1 1 d .
C7 C 0.78244(17) 0.8073(3) -0.02024(14) 0.0436(7) Uani 1 1 d .
C8 C 0.80309(14) 0.0529(3) 0.13243(12) 0.0289(5) Uani 1 1 d .
C9 C 0.77057(15) -0.0003(2) 0.17670(12) 0.0307(5) Uani 1 1 d .
C10 C 0.72912(14) -0.0552(3) 0.23174(11) 0.0287(5) Uani 1 1 d .
C11 C 0.73353(15) -0.0039(3) 0.29639(12) 0.0337(6) Uani 1 1 d .
H11 H 0.7671 0.0680 0.3112 0.040 Uiso 1 1 calc R
C12 C 0.67869(15) -0.0798(3) 0.33489(12) 0.0355(6) Uani 1 1 d .
H12 H 0.6698 -0.0670 0.3799 0.043 Uiso 1 1 calc R
C13 C 0.64047(15) -0.1757(3) 0.29547(12) 0.0333(6) Uani 1 1 d .
H13 H 0.6009 -0.2390 0.3089 0.040 Uiso 1 1 calc R
C14 C 0.67116(15) -0.1624(3) 0.23139(12) 0.0314(5) Uani 1 1 d .
H14 H 0.6557 -0.2156 0.1949 0.038 Uiso 1 1 calc R
C15 C 0.59116(19) 0.1575(3) 0.19105(15) 0.0502(8) Uani 1 1 d .
H15 H 0.6196 0.1761 0.1524 0.060 Uiso 1 1 calc R
C16 C 0.60093(19) 0.2239(3) 0.25050(16) 0.0499(8) Uani 1 1 d .
H16 H 0.6375 0.2959 0.2594 0.060 Uiso 1 1 calc R
C17 C 0.54758(17) 0.1665(3) 0.29506(14) 0.0426(7) Uani 1 1 d .
H17 H 0.5419 0.1932 0.3390 0.051 Uiso 1 1 calc R
C18 C 0.50436(16) 0.0631(3) 0.26357(14) 0.0424(7) Uani 1 1 d .
H18 H 0.4644 0.0072 0.2823 0.051 Uiso 1 1 calc R
C19 C 0.53082(18) 0.0568(3) 0.19890(15) 0.0483(8) Uani 1 1 d .
H19 H 0.5117 -0.0040 0.1663 0.058 Uiso 1 1 calc R

loop_
_atom_site_aniso_label
_atom_site_aniso_U_11
_atom_site_aniso_U_22
_atom_site_aniso_U_33
_atom_site_aniso_U_23
_atom_site_aniso_U_13
_atom_site_aniso_U_12
Fe1 0.0299(2) 0.0282(2) 0.02095(18) 0.00340(14) 0.00009(13) -0.00243(14)
S3 0.0288(3) 0.0355(4) 0.0291(3) 0.0044(3) 0.0066(2) 0.0029(3)
S6 0.0415(4) 0.0423(4) 0.0326(4) 0.0127(3) -0.0066(3) -0.0137(3)
C1 0.0238(11) 0.0330(13) 0.0186(11) -0.0008(9) 0.0021(8) -0.0014(10)
C2 0.0246(11) 0.0332(13) 0.0220(11) 0.0007(10) 0.0007(9) -0.0001(10)
C3A 0.0277(12) 0.0346(13) 0.0174(10) 0.0014(9) -0.0017(9) -0.0033(10)
C3B 0.0228(11) 0.0326(13) 0.0182(11) -0.0001(9) -0.0034(8) -0.0018(9)
C4 0.0258(12) 0.0460(15) 0.0236(12) -0.0001(11) 0.0026(9) -0.0022(11)
C5 0.0273(13) 0.0563(18) 0.0207(12) 0.0068(11) -0.0016(10) -0.0112(12)
C5A 0.0329(13) 0.0397(14) 0.0204(11) 0.0071(10) -0.0040(9) -0.0096(11)
C5B 0.0265(12) 0.0351(13) 0.0179(11) 0.0008(10) -0.0050(9) -0.0056(10)
C6A 0.0428(15) 0.0388(15) 0.0243(12) 0.0030(11) -0.0119(11) -0.0073(12)
C6B 0.0364(14) 0.0321(13) 0.0181(11) 0.0009(9) -0.0066(9) -0.0009(10)
C7 0.0559(19) 0.0363(15) 0.0386(16) 0.0024(12) -0.0180(13) -0.0039(12)
C8 0.0287(12) 0.0329(13) 0.0253(12) 0.0008(10) 0.0015(10) 0.0009(10)
C9 0.0326(13) 0.0313(13) 0.0280(13) 0.0011(10) 0.0008(10) 0.0023(10)
C10 0.0308(13) 0.0328(13) 0.0227(12) 0.0079(10) 0.0020(9) 0.0016(10)
C11 0.0280(13) 0.0473(16) 0.0258(13) 0.0034(11) -0.0019(10) -0.0083(11)
C12 0.0336(14) 0.0504(16) 0.0226(12) 0.0097(12) -0.0047(10) -0.0021(12)
C13 0.0341(14) 0.0327(14) 0.0331(14) 0.0109(11) 0.0029(11) -0.0006(11)
C14 0.0399(15) 0.0273(12) 0.0270(12) 0.0027(10) 0.0006(10) 0.0006(11)
C15 0.0554(19) 0.055(2) 0.0399(17) 0.0245(15) 0.0077(14) 0.0174(16)
C16 0.0565(19) 0.0285(15) 0.065(2) 0.0081(14) 0.0120(16) 0.0011(14)
C17 0.0462(17) 0.0401(16) 0.0415(16) -0.0027(13) 0.0083(13) 0.0044(13)
C18 0.0363(15) 0.0462(17) 0.0447(17) 0.0113(14) -0.0007(12) 0.0036(13)
C19 0.0471(18) 0.059(2) 0.0392(16) 0.0030(14) -0.0151(13) 0.0158(15)

loop_
_atom_type_symbol
_atom_type_description
_atom_type_scat_dispersion_real
_atom_type_scat_dispersion_imag
_atom_type_scat_source
C C 0.0033 0.0016 'International Tables Vol C Tables 4.2.6.8 and 6.1.1.4'
H H 0.0000 0.0000 'International Tables Vol C Tables 4.2.6.8 and 6.1.1.4'
S S 0.1246 0.1234 'International Tables Vol C Tables 4.2.6.8 and 6.1.1.4'
Fe Fe 0.3463 0.8444 'International Tables Vol C Tables 4.2.6.8 and 6.1.1.4'

loop_
_geom_angle_atom_site_label_1
_geom_angle_atom_site_label_2
_geom_angle_atom_site_label_3
_geom_angle
_geom_angle_site_symmetry_1
_geom_angle_site_symmetry_3
C19 Fe1 C15 41.06(13) . .
C19 Fe1 C11 162.00(12) . .
C15 Fe1 C11 124.52(12) . .
C19 Fe1 C10 124.07(11) . .
C15 Fe1 C10 105.01(11) . .
C11 Fe1 C10 41.09(10) . .
C19 Fe1 C14 106.57(12) . .
C15 Fe1 C14 118.25(12) . .
C11 Fe1 C14 68.74(11) . .
C10 Fe1 C14 41.18(10) . .
C19 Fe1 C16 68.02(14) . .
C15 Fe1 C16 40.15(13) . .
C11 Fe1 C16 107.78(13) . .
C10 Fe1 C16 118.35(11) . .
C14 Fe1 C16 152.96(11) . .
C19 Fe1 C18 40.62(12) . .
C15 Fe1 C18 68.55(12) . .
C11 Fe1 C18 155.81(11) . .
C10 Fe1 C18 162.52(11) . .
C14 Fe1 C18 126.23(11) . .
C16 Fe1 C18 67.90(13) . .
C19 Fe1 C17 67.76(13) . .
C15 Fe1 C17 67.87(12) . .
C11 Fe1 C17 121.19(12) . .
C10 Fe1 C17 154.22(11) . .
C14 Fe1 C17 164.26(11) . .
C16 Fe1 C17 40.33(11) . .
C18 Fe1 C17 40.08(12) . .
C19 Fe1 C12 155.05(12) . .
C15 Fe1 C12 163.37(13) . .
C11 Fe1 C12 41.01(10) . .
C10 Fe1 C12 68.99(10) . .
C14 Fe1 C12 68.12(11) . .
C16 Fe1 C12 127.84(13) . .
C18 Fe1 C12 121.59(11) . .
C17 Fe1 C12 110.40(12) . .
C19 Fe1 C13 120.23(12) . .
C15 Fe1 C13 154.25(12) . .
C11 Fe1 C13 68.41(11) . .
C10 Fe1 C13 69.21(10) . .
C14 Fe1 C13 41.01(10) . .
C16 Fe1 C13 164.73(12) . .
C18 Fe1 C13 109.12(11) . .
C17 Fe1 C13 127.88(11) . .
C12 Fe1 C13 39.80(11) . .
C3A S3 C2 91.89(11) . .
C5A S6 C6A 91.27(12) . .
C2 C1 C3B 113.8(2) . .
C1 C2 C8 126.2(2) . .
C1 C2 S3 111.44(17) . .
C8 C2 S3 122.33(18) . .
C3B C3A C4 122.8(2) . .
C3B C3A S3 110.78(17) . .
C4 C3A S3 126.3(2) . .
C3A C3B C5B 118.2(2) . .
C3A C3B C1 112.1(2) . .
C5B C3B C1 129.5(2) . .
C5 C4 C3A 118.7(2) . .
C4 C5 C5A 119.5(2) . .
C5 C5A C5B 123.2(2) . .
C5 C5A S6 124.26(19) . .
C5B C5A S6 112.3(2) . .
C5A C5B C3B 117.1(2) . .
C5A C5B C6B 112.0(2) . .
C3B C5B C6B 130.2(2) . .
C6B C6A C7 123.3(3) . .
C6B C6A S6 112.4(2) . .
C7 C6A S6 124.3(2) . .
C6A C6B C6B 116.83(16) . 2_655
C6A C6B C5B 110.8(2) . .
C6B C6B C5B 132.32(14) 2_655 .
C7 C7 C6A 118.39(17) 2_655 .
C9 C8 C2 172.1(3) . .
C8 C9 C10 175.9(3) . .
C11 C10 C14 107.0(2) . .
C11 C10 C9 125.9(2) . .
C14 C10 C9 127.0(2) . .
C11 C10 Fe1 69.44(14) . .
C14 C10 Fe1 69.47(14) . .
C9 C10 Fe1 122.24(17) . .
C10 C11 C12 108.0(2) . .
C10 C11 Fe1 69.47(14) . .
C12 C11 Fe1 70.08(14) . .
C13 C12 C11 108.7(2) . .
C13 C12 Fe1 70.12(14) . .
C11 C12 Fe1 68.91(14) . .
C12 C13 C14 108.1(2) . .
C12 C13 Fe1 70.08(15) . .
C14 C13 Fe1 68.97(14) . .
C13 C14 C10 108.2(2) . .
C13 C14 Fe1 70.02(14) . .
C10 C14 Fe1 69.35(14) . .
C16 C15 C19 107.4(3) . .
C16 C15 Fe1 70.13(17) . .
C19 C15 Fe1 69.31(15) . .
C15 C16 C17 108.5(3) . .
C15 C16 Fe1 69.72(17) . .
C17 C16 Fe1 70.19(17) . .
C18 C17 C16 108.4(3) . .
C18 C17 Fe1 69.78(16) . .
C16 C17 Fe1 69.48(16) . .
C17 C18 C19 107.6(3) . .
C17 C18 Fe1 70.14(16) . .
C19 C18 Fe1 69.16(16) . .
C18 C19 C15 108.0(3) . .
C18 C19 Fe1 70.22(16) . .
C15 C19 Fe1 69.63(16) . .

loop_
_geom_bond_atom_site_label_1
_geom_bond_atom_site_label_2
_geom_bond_distance
_geom_bond_site_symmetry_2
Fe1 C19 2.027(3) .
Fe1 C15 2.031(3) .
Fe1 C11 2.032(3) .
Fe1 C10 2.032(2) .
Fe1 C14 2.034(3) .
Fe1 C16 2.036(3) .
Fe1 C18 2.041(3) .
Fe1 C17 2.045(3) .
Fe1 C12 2.047(2) .
Fe1 C13 2.048(2) .
S3 C3A 1.736(2) .
S3 C2 1.754(2) .
S6 C5A 1.740(3) .
S6 C6A 1.746(3) .
C1 C2 1.354(3) .
C1 C3B 1.433(3) .
C2 C8 1.434(3) .
C3A C3B 1.406(3) .
C3A C4 1.413(3) .
C3B C5B 1.424(3) .
C4 C5 1.360(4) .
C5 C5A 1.403(4) .
C5A C5B 1.406(3) .
C5B C6B 1.453(3) .
C6A C6B 1.408(3) .
C6A C7 1.410(4) .
C6B C6B 1.428(5) 2_655
C7 C7 1.382(6) 2_655
C8 C9 1.187(3) .
C9 C10 1.440(3) .
C10 C11 1.426(3) .
C10 C14 1.430(3) .
C11 C12 1.429(3) .
C12 C13 1.394(4) .
C13 C14 1.430(3) .
C15 C16 1.396(5) .
C15 C19 1.423(4) .
C16 C17 1.407(4) .
C17 C18 1.400(4) .
C18 C19 1.412(4) .
